data_4068012
loop_
_publ_author_name
'Xiao, Jie'
'Deng, Liang'

_publ_section_title
;
 Synthesis, Structure, and Reactivity Study of Iron(II) Complexes with
 Bulky Bis(anilido)thioether Ligation
;
_journal_issue 1
_journal_name_full Organometallics
_journal_page_first 428
_journal_paper_doi 10.1021/om201010a
_journal_volume 31
_journal_year 2012
_chemical_formula_sum 'C57 H57 Fe N5 S'
_chemical_formula_weight 899.99
_chemical_name_systematic
; 
 ? 
;
_space_group_IT_number 2
_symmetry_cell_setting triclinic
_symmetry_space_group_name_Hall '-P 1'
_symmetry_space_group_name_H-M 'P -1'
_atom_sites_solution_hydrogens geom
_atom_sites_solution_primary direct
_atom_sites_solution_secondary difmap
_audit_creation_method SHELXL-97
_cell_angle_alpha 82.156(2)
_cell_angle_beta 73.616(2)
_cell_angle_gamma 74.264(2)
_cell_formula_units_Z 2
_cell_length_a 10.8768(11)
_cell_length_b 12.2257(13)
_cell_length_c 19.093(2)
_cell_measurement_reflns_used 8735
_cell_measurement_temperature 133(2)
_cell_measurement_theta_max 29.83
_cell_measurement_theta_min 2.23
_cell_volume 2339.6(4)
_computing_cell_refinement 'Bruker SAINT'
_computing_data_collection 'Bruker APEX2'
_computing_data_reduction 'Bruker SAINT'
_computing_molecular_graphics 'Bruker SHELXTL'
_computing_publication_material 'Bruker SHELXTL'
_computing_structure_refinement 'SHELXL-97 (Sheldrick, 1997)'
_computing_structure_solution 'SHELXS-97 (Sheldrick, 1990)'
_diffrn_ambient_temperature 133(2)
_diffrn_measured_fraction_theta_full 0.986
_diffrn_measured_fraction_theta_max 0.986
_diffrn_measurement_device_type 'Bruker APEX-II CCD'
_diffrn_measurement_method '\f and \w scans'
_diffrn_radiation_monochromator graphite
_diffrn_radiation_source 'fine-focus sealed tube'
_diffrn_radiation_type MoK\a
_diffrn_radiation_wavelength 0.71073
_diffrn_reflns_av_R_equivalents 0.0240
_diffrn_reflns_av_sigmaI/netI 0.0430
_diffrn_reflns_limit_h_max 13
_diffrn_reflns_limit_h_min -13
_diffrn_reflns_limit_k_max 15
_diffrn_reflns_limit_k_min -15
_diffrn_reflns_limit_l_max 24
_diffrn_reflns_limit_l_min -13
_diffrn_reflns_number 16828
_diffrn_reflns_theta_full 27.00
_diffrn_reflns_theta_max 27.00
_diffrn_reflns_theta_min 1.11
_diffrn_standards_number 0
_exptl_absorpt_coefficient_mu 0.411
_exptl_absorpt_correction_T_max 0.9223
_exptl_absorpt_correction_T_min 0.8866
_exptl_absorpt_correction_type multi-scan
_exptl_absorpt_process_details sadabs
_exptl_crystal_colour red
_exptl_crystal_density_diffrn 1.278
_exptl_crystal_density_method 'not measured'
_exptl_crystal_description block
_exptl_crystal_F_000 952
_exptl_crystal_size_max 0.30
_exptl_crystal_size_mid 0.25
_exptl_crystal_size_min 0.20
_refine_diff_density_max 0.753
_refine_diff_density_min -0.329
_refine_diff_density_rms 0.078
_refine_ls_extinction_method none
_refine_ls_goodness_of_fit_ref 1.037
_refine_ls_hydrogen_treatment constr
_refine_ls_matrix_type full
_refine_ls_number_parameters 589
_refine_ls_number_reflns 10077
_refine_ls_number_restraints 1
_refine_ls_restrained_S_all 1.037
_refine_ls_R_factor_all 0.0581
_refine_ls_R_factor_gt 0.0442
_refine_ls_shift/su_max 0.001
_refine_ls_shift/su_mean 0.000
_refine_ls_structure_factor_coef Fsqd
_refine_ls_weighting_details 'calc w=1/[\s^2^(Fo^2^)+(0.0895P)^2^+0.5305P] where P=(Fo^2^+2Fc^2^)/3'
_refine_ls_weighting_scheme calc
_refine_ls_wR_factor_gt 0.1276
_refine_ls_wR_factor_ref 0.1398
_reflns_number_gt 8093
_reflns_number_total 10077
_reflns_threshold_expression >2sigma(I)
_cod_data_source_file om201010a_si_002.cif
_cod_data_source_block 6
_cod_depositor_comments
;
The following automatic conversions were performed:

'_symmetry_cell_setting' value 'Triclinic' changed to 'triclinic'
according to /home/saulius/struct/CIF-dictionaries/cif_core.dic
dictionary named 'cif_core.dic' version 2.4.1 from 2010-06-29.

Automatic conversion script
Id: cif_fix_values 1715 2011-07-08 13:25:40Z adriana 
;
_cod_original_sg_symbol_H-M P-1
_cod_database_code 4068012

loop_
_symmetry_equiv_pos_as_xyz
'x, y, z'
'-x, -y, -z'

loop_
_atom_site_label
_atom_site_type_symbol
_atom_site_fract_x
_atom_site_fract_y
_atom_site_fract_z
_atom_site_U_iso_or_equiv
_atom_site_adp_type
_atom_site_occupancy
_atom_site_symmetry_multiplicity
_atom_site_calc_flag
_atom_site_refinement_flags
Fe1 Fe 0.31038(3) 0.25233(2) 0.253676(15) 0.01683(10) Uani 1 1 d U
N1 N 0.18787(17) 0.30602(14) 0.35120(9) 0.0204(4) Uani 1 1 d .
N2 N 0.30033(17) 0.42060(14) 0.20729(10) 0.0204(4) Uani 1 1 d .
N3 N 0.40403(17) 0.00922(14) 0.30419(10) 0.0222(4) Uani 1 1 d .
N4 N 0.50793(17) 0.17598(15) 0.11297(9) 0.0209(4) Uani 1 1 d .
N5 N 0.09257(17) 0.18584(15) 0.21435(9) 0.0210(4) Uani 1 1 d .
S2 S 0.47384(5) 0.28546(4) 0.29300(3) 0.01974(12) Uani 1 1 d .
C1 C 0.3567(2) 0.10445(17) 0.28888(11) 0.0193(4) Uani 1 1 d U
C2 C 0.42998(19) 0.20782(16) 0.16637(11) 0.0184(4) Uani 1 1 d .
C3 C 0.1737(2) 0.21909(16) 0.22709(11) 0.0191(4) Uani 1 1 d .
C4 C 0.0669(2) 0.27467(17) 0.38692(11) 0.0203(4) Uani 1 1 d .
C5 C 0.0591(2) 0.19506(18) 0.44802(12) 0.0244(4) Uani 1 1 d .
C6 C -0.0612(2) 0.1688(2) 0.48402(12) 0.0285(5) Uani 1 1 d .
H6 H -0.0653 0.1175 0.5263 0.034 Uiso 1 1 calc R
C7 C -0.1745(2) 0.2147(2) 0.46030(13) 0.0286(5) Uani 1 1 d .
C8 C -0.1658(2) 0.29085(19) 0.39930(13) 0.0266(5) Uani 1 1 d .
H8 H -0.2422 0.3222 0.3815 0.032 Uiso 1 1 calc R
C9 C -0.0487(2) 0.32323(18) 0.36294(11) 0.0231(4) Uani 1 1 d .
C10 C 0.1778(2) 0.1389(2) 0.47719(14) 0.0338(5) Uani 1 1 d .
H10A H 0.2569 0.1224 0.4363 0.051 Uiso 1 1 calc R
H10B H 0.1648 0.0677 0.5052 0.051 Uiso 1 1 calc R
H10C H 0.1888 0.1900 0.5091 0.051 Uiso 1 1 calc R
C11 C -0.3047(3) 0.1879(2) 0.50053(16) 0.0415(6) Uani 1 1 d .
H11A H -0.3619 0.2528 0.5284 0.062 Uiso 1 1 calc R
H11B H -0.2893 0.1204 0.5341 0.062 Uiso 1 1 calc R
H11C H -0.3476 0.1731 0.4652 0.062 Uiso 1 1 calc R
C12 C -0.0571(2) 0.4169(2) 0.30427(13) 0.0297(5) Uani 1 1 d .
H12A H -0.1269 0.4154 0.2815 0.045 Uiso 1 1 calc R
H12B H 0.0277 0.4065 0.2672 0.045 Uiso 1 1 calc R
H12C H -0.0778 0.4903 0.3256 0.045 Uiso 1 1 calc R
C13 C 0.2387(2) 0.35676(17) 0.39223(11) 0.0214(4) Uani 1 1 d .
C14 C 0.1628(2) 0.41153(19) 0.45747(12) 0.0260(5) Uani 1 1 d .
H14 H 0.0738 0.4067 0.4772 0.031 Uiso 1 1 calc R
C15 C 0.2160(2) 0.4715(2) 0.49269(13) 0.0301(5) Uani 1 1 d .
H15 H 0.1620 0.5087 0.5354 0.036 Uiso 1 1 calc R
C16 C 0.3469(2) 0.4786(2) 0.46702(14) 0.0335(5) Uani 1 1 d .
H16 H 0.3817 0.5217 0.4910 0.040 Uiso 1 1 calc R
C17 C 0.4252(2) 0.42168(19) 0.40607(13) 0.0284(5) Uani 1 1 d .
H17 H 0.5156 0.4233 0.3886 0.034 Uiso 1 1 calc R
C18 C 0.3718(2) 0.36200(17) 0.37021(12) 0.0226(4) Uani 1 1 d .
C19 C 0.5146(2) 0.39445(17) 0.22694(11) 0.0213(4) Uani 1 1 d .
C20 C 0.6383(2) 0.41790(19) 0.21129(13) 0.0268(5) Uani 1 1 d .
H20 H 0.7043 0.3715 0.2335 0.032 Uiso 1 1 calc R
C21 C 0.6645(2) 0.5094(2) 0.16308(14) 0.0316(5) Uani 1 1 d .
H21 H 0.7490 0.5256 0.1507 0.038 Uiso 1 1 calc R
C22 C 0.5640(2) 0.57684(19) 0.13346(13) 0.0302(5) Uani 1 1 d .
H22 H 0.5801 0.6413 0.1018 0.036 Uiso 1 1 calc R
C23 C 0.4404(2) 0.55348(18) 0.14851(12) 0.0251(4) Uani 1 1 d .
H23 H 0.3737 0.6029 0.1280 0.030 Uiso 1 1 calc R
C24 C 0.4130(2) 0.45649(17) 0.19418(11) 0.0207(4) Uani 1 1 d .
C25 C 0.1941(2) 0.49850(17) 0.18410(12) 0.0233(4) Uani 1 1 d .
C26 C 0.1190(2) 0.59258(18) 0.22517(13) 0.0279(5) Uani 1 1 d .
C27 C 0.0123(2) 0.66594(19) 0.20384(14) 0.0321(5) Uani 1 1 d .
H27 H -0.0375 0.7290 0.2321 0.038 Uiso 1 1 calc R
C28 C -0.0246(2) 0.65044(19) 0.14243(14) 0.0310(5) Uani 1 1 d .
C29 C 0.0520(2) 0.55965(19) 0.10123(13) 0.0276(5) Uani 1 1 d .
H29 H 0.0296 0.5482 0.0586 0.033 Uiso 1 1 calc R
C30 C 0.1615(2) 0.48409(18) 0.12024(12) 0.0234(4) Uani 1 1 d .
C31 C 0.1495(3) 0.6112(2) 0.29442(14) 0.0355(6) Uani 1 1 d .
H31A H 0.1018 0.6879 0.3097 0.053 Uiso 1 1 calc R
H31B H 0.2447 0.6029 0.2854 0.053 Uiso 1 1 calc R
H31C H 0.1216 0.5547 0.3331 0.053 Uiso 1 1 calc R
C32 C -0.1410(3) 0.7325(2) 0.12058(17) 0.0427(6) Uani 1 1 d .
H32A H -0.1183 0.8050 0.1014 0.064 Uiso 1 1 calc R
H32B H -0.2171 0.7453 0.1634 0.064 Uiso 1 1 calc R
H32C H -0.1632 0.7005 0.0828 0.064 Uiso 1 1 calc R
C33 C 0.2473(2) 0.39262(19) 0.06991(12) 0.0276(5) Uani 1 1 d .
H33A H 0.2212 0.4054 0.0238 0.041 Uiso 1 1 calc R
H33B H 0.2365 0.3180 0.0930 0.041 Uiso 1 1 calc R
H33C H 0.3400 0.3949 0.0602 0.041 Uiso 1 1 calc R
C34 C 0.4761(2) -0.10100(18) 0.31918(12) 0.0252(5) Uani 1 1 d .
C35 C 0.5622(2) -0.1139(2) 0.36333(13) 0.0319(5) Uani 1 1 d .
C36 C 0.6326(3) -0.2240(2) 0.37762(16) 0.0436(7) Uani 1 1 d .
H36 H 0.6931 -0.2365 0.4070 0.052 Uiso 1 1 calc R
C37 C 0.6152(3) -0.3158(2) 0.34933(17) 0.0517(8) Uani 1 1 d .
H37 H 0.6634 -0.3906 0.3600 0.062 Uiso 1 1 calc R
C38 C 0.5296(3) -0.3001(2) 0.30631(15) 0.0429(7) Uani 1 1 d .
H38 H 0.5199 -0.3643 0.2872 0.052 Uiso 1 1 calc R
C39 C 0.4562(2) -0.19197(19) 0.28992(13) 0.0317(5) Uani 1 1 d .
C40 C 0.5755(2) -0.0124(2) 0.39482(14) 0.0361(6) Uani 1 1 d .
H40A H 0.6074 0.0407 0.3549 0.054 Uiso 1 1 calc R
H40B H 0.6384 -0.0378 0.4252 0.054 Uiso 1 1 calc R
H40C H 0.4891 0.0259 0.4248 0.054 Uiso 1 1 calc R
C41 C 0.3602(3) -0.1749(2) 0.24433(16) 0.0416(6) Uani 1 1 d .
H41A H 0.3938 -0.2311 0.2071 0.062 Uiso 1 1 calc R
H41B H 0.3491 -0.0980 0.2203 0.062 Uiso 1 1 calc R
H41C H 0.2748 -0.1843 0.2757 0.062 Uiso 1 1 calc R
C42 C 0.60568(19) 0.13962(18) 0.04943(11) 0.0205(4) Uani 1 1 d .
C43 C 0.6375(2) 0.02466(19) 0.03546(13) 0.0265(5) Uani 1 1 d .
C44 C 0.7366(2) -0.0099(2) -0.02728(14) 0.0365(6) Uani 1 1 d .
H44 H 0.7601 -0.0872 -0.0389 0.044 Uiso 1 1 calc R
C45 C 0.8015(3) 0.0663(2) -0.07298(14) 0.0408(6) Uani 1 1 d .
H45 H 0.8690 0.0408 -0.1154 0.049 Uiso 1 1 calc R
C46 C 0.7685(2) 0.1795(2) -0.05720(13) 0.0319(5) Uani 1 1 d .
H46 H 0.8142 0.2309 -0.0889 0.038 Uiso 1 1 calc R
C47 C 0.6694(2) 0.21899(19) 0.00456(12) 0.0238(4) Uani 1 1 d .
C48 C 0.5685(2) -0.05768(19) 0.08691(15) 0.0333(5) Uani 1 1 d .
H48A H 0.5881 -0.0634 0.1345 0.050 Uiso 1 1 calc R
H48B H 0.5995 -0.1328 0.0667 0.050 Uiso 1 1 calc R
H48C H 0.4729 -0.0304 0.0930 0.050 Uiso 1 1 calc R
C49 C 0.6380(2) 0.33942(19) 0.02424(13) 0.0291(5) Uani 1 1 d .
H49A H 0.7095 0.3747 -0.0038 0.044 Uiso 1 1 calc R
H49B H 0.6291 0.3407 0.0767 0.044 Uiso 1 1 calc R
H49C H 0.5549 0.3818 0.0127 0.044 Uiso 1 1 calc R
C50 C -0.0064(2) 0.13673(18) 0.20921(12) 0.0223(4) Uani 1 1 d .
C51 C -0.0366(2) 0.04785(18) 0.26013(13) 0.0261(5) Uani 1 1 d .
C52 C -0.1310(2) -0.0023(2) 0.25215(15) 0.0355(6) Uani 1 1 d .
H52 H -0.1532 -0.0633 0.2855 0.043 Uiso 1 1 calc R
C53 C -0.1937(3) 0.0349(3) 0.19648(18) 0.0490(7) Uani 1 1 d .
H53 H -0.2582 -0.0007 0.1918 0.059 Uiso 1 1 calc R
C54 C -0.1628(3) 0.1237(3) 0.14756(17) 0.0443(7) Uani 1 1 d .
H54 H -0.2071 0.1488 0.1098 0.053 Uiso 1 1 calc R
C55 C -0.0683(2) 0.1769(2) 0.15259(13) 0.0293(5) Uani 1 1 d .
C56 C 0.0288(3) 0.0099(2) 0.32188(13) 0.0332(5) Uani 1 1 d .
H56A H -0.0078 0.0662 0.3590 0.050 Uiso 1 1 calc R
H56B H 0.1242 0.0026 0.3031 0.050 Uiso 1 1 calc R
H56C H 0.0129 -0.0639 0.3438 0.050 Uiso 1 1 calc R
C57 C -0.0347(3) 0.2729(2) 0.09933(15) 0.0379(6) Uani 1 1 d .
H57A H -0.0343 0.3357 0.1260 0.057 Uiso 1 1 calc R
H57B H -0.1007 0.2992 0.0709 0.057 Uiso 1 1 calc R
H57C H 0.0529 0.2465 0.0662 0.057 Uiso 1 1 calc R

loop_
_atom_site_aniso_label
_atom_site_aniso_U_11
_atom_site_aniso_U_22
_atom_site_aniso_U_33
_atom_site_aniso_U_23
_atom_site_aniso_U_13
_atom_site_aniso_U_12
Fe1 0.01670(16) 0.01380(15) 0.01838(16) -0.00327(11) -0.00072(11) -0.00393(11)
N1 0.0203(8) 0.0201(8) 0.0201(8) -0.0064(7) 0.0009(7) -0.0074(7)
N2 0.0183(8) 0.0147(8) 0.0261(9) -0.0002(7) -0.0031(7) -0.0037(6)
N3 0.0235(9) 0.0165(8) 0.0244(9) -0.0015(7) -0.0034(7) -0.0041(7)
N4 0.0190(8) 0.0208(8) 0.0212(9) -0.0037(7) -0.0033(7) -0.0029(7)
N5 0.0175(8) 0.0219(8) 0.0217(9) -0.0053(7) -0.0026(7) -0.0024(7)
S2 0.0180(2) 0.0175(2) 0.0225(3) -0.00448(19) -0.00217(19) -0.00408(19)
C1 0.0196(9) 0.0226(10) 0.0170(9) -0.0048(8) -0.0017(8) -0.0083(8)
C2 0.0184(9) 0.0143(9) 0.0231(10) 0.0001(8) -0.0066(8) -0.0045(7)
C3 0.0194(10) 0.0156(9) 0.0175(9) -0.0025(7) 0.0006(8) -0.0013(8)
C4 0.0196(10) 0.0196(9) 0.0203(10) -0.0081(8) 0.0014(8) -0.0060(8)
C5 0.0254(11) 0.0248(10) 0.0220(10) -0.0038(8) -0.0030(8) -0.0067(9)
C6 0.0348(12) 0.0295(11) 0.0201(10) -0.0007(9) 0.0003(9) -0.0140(10)
C7 0.0249(11) 0.0288(11) 0.0293(12) -0.0077(9) 0.0026(9) -0.0093(9)
C8 0.0190(10) 0.0273(11) 0.0334(12) -0.0099(9) -0.0054(9) -0.0031(9)
C9 0.0276(11) 0.0204(10) 0.0210(10) -0.0080(8) -0.0033(8) -0.0054(8)
C10 0.0339(13) 0.0316(12) 0.0356(13) 0.0054(10) -0.0113(11) -0.0088(10)
C11 0.0306(13) 0.0421(15) 0.0466(16) -0.0034(12) 0.0050(11) -0.0156(11)
C12 0.0260(11) 0.0287(11) 0.0329(12) -0.0003(10) -0.0065(9) -0.0063(9)
C13 0.0232(10) 0.0173(9) 0.0222(10) -0.0034(8) -0.0024(8) -0.0050(8)
C14 0.0264(11) 0.0264(11) 0.0237(11) -0.0082(9) 0.0000(9) -0.0074(9)
C15 0.0327(12) 0.0290(11) 0.0274(12) -0.0119(9) -0.0024(10) -0.0065(10)
C16 0.0346(13) 0.0350(12) 0.0352(13) -0.0173(11) -0.0085(11) -0.0089(10)
C17 0.0256(11) 0.0297(11) 0.0328(12) -0.0081(10) -0.0066(9) -0.0092(9)
C18 0.0240(10) 0.0192(10) 0.0223(10) -0.0054(8) -0.0021(8) -0.0035(8)
C19 0.0224(10) 0.0174(9) 0.0226(10) -0.0045(8) 0.0001(8) -0.0070(8)
C20 0.0209(10) 0.0249(11) 0.0334(12) -0.0116(9) 0.0002(9) -0.0064(8)
C21 0.0242(11) 0.0308(12) 0.0376(13) -0.0101(10) 0.0067(10) -0.0145(10)
C22 0.0354(12) 0.0225(10) 0.0291(12) -0.0059(9) 0.0078(10) -0.0160(10)
C23 0.0289(11) 0.0184(10) 0.0239(11) -0.0043(8) 0.0008(9) -0.0054(9)
C24 0.0205(10) 0.0168(9) 0.0220(10) -0.0067(8) 0.0025(8) -0.0057(8)
C25 0.0196(10) 0.0184(10) 0.0296(11) 0.0017(8) -0.0023(8) -0.0068(8)
C26 0.0254(11) 0.0207(10) 0.0332(12) -0.0031(9) -0.0017(9) -0.0038(9)
C27 0.0284(12) 0.0204(10) 0.0398(13) -0.0011(10) -0.0013(10) -0.0017(9)
C28 0.0232(11) 0.0224(11) 0.0426(14) 0.0086(10) -0.0062(10) -0.0055(9)
C29 0.0244(11) 0.0266(11) 0.0301(12) 0.0072(9) -0.0061(9) -0.0090(9)
C30 0.0211(10) 0.0216(10) 0.0252(11) 0.0042(8) -0.0023(8) -0.0080(8)
C31 0.0349(13) 0.0263(12) 0.0427(15) -0.0124(11) -0.0064(11) -0.0018(10)
C32 0.0310(13) 0.0296(13) 0.0606(18) 0.0077(12) -0.0139(12) 0.0006(11)
C33 0.0268(11) 0.0277(11) 0.0244(11) 0.0005(9) -0.0035(9) -0.0045(9)
C34 0.0245(10) 0.0169(10) 0.0251(11) 0.0004(8) 0.0034(8) -0.0013(8)
C35 0.0259(11) 0.0314(12) 0.0301(12) 0.0004(10) -0.0006(9) -0.0015(10)
C36 0.0372(14) 0.0416(15) 0.0405(15) 0.0053(12) -0.0100(12) 0.0057(12)
C37 0.0585(19) 0.0225(12) 0.0510(18) 0.0021(12) -0.0009(15) 0.0120(12)
C38 0.0567(17) 0.0199(11) 0.0372(14) -0.0026(10) 0.0033(13) -0.0005(11)
C39 0.0373(13) 0.0192(10) 0.0296(12) -0.0029(9) 0.0041(10) -0.0049(9)
C40 0.0285(12) 0.0416(14) 0.0367(14) -0.0045(11) -0.0096(10) -0.0038(11)
C41 0.0451(15) 0.0289(12) 0.0518(17) -0.0138(12) -0.0070(13) -0.0110(11)
C42 0.0147(9) 0.0253(10) 0.0185(10) -0.0056(8) -0.0031(8) 0.0009(8)
C43 0.0235(10) 0.0256(11) 0.0297(12) -0.0061(9) -0.0094(9) 0.0000(9)
C44 0.0323(13) 0.0318(13) 0.0394(14) -0.0163(11) -0.0079(11) 0.0075(10)
C45 0.0292(13) 0.0514(16) 0.0294(13) -0.0169(12) 0.0033(10) 0.0061(12)
C46 0.0246(11) 0.0385(13) 0.0244(11) -0.0015(10) 0.0014(9) -0.0024(10)
C47 0.0178(10) 0.0274(11) 0.0226(10) -0.0026(9) -0.0043(8) -0.0002(8)
C48 0.0332(13) 0.0233(11) 0.0458(15) -0.0060(10) -0.0140(11) -0.0048(10)
C49 0.0298(12) 0.0260(11) 0.0268(11) 0.0008(9) -0.0002(9) -0.0080(9)
C50 0.0166(9) 0.0232(10) 0.0266(11) -0.0112(8) -0.0008(8) -0.0040(8)
C51 0.0244(11) 0.0221(10) 0.0290(11) -0.0098(9) -0.0014(9) -0.0029(9)
C52 0.0283(12) 0.0302(12) 0.0481(15) -0.0062(11) -0.0042(11) -0.0113(10)
C53 0.0389(15) 0.0520(17) 0.070(2) -0.0091(15) -0.0231(15) -0.0216(13)
C54 0.0360(14) 0.0501(16) 0.0577(18) -0.0026(14) -0.0261(13) -0.0145(12)
C55 0.0208(10) 0.0305(12) 0.0363(13) -0.0054(10) -0.0089(9) -0.0024(9)
C56 0.0377(13) 0.0304(12) 0.0304(12) -0.0023(10) -0.0072(10) -0.0083(10)
C57 0.0335(13) 0.0412(14) 0.0369(14) 0.0044(11) -0.0144(11) -0.0037(11)

loop_
_atom_type_symbol
_atom_type_description
_atom_type_scat_dispersion_real
_atom_type_scat_dispersion_imag
_atom_type_scat_source
C C 0.0033 0.0016 'International Tables Vol C Tables 4.2.6.8 and 6.1.1.4'
H H 0.0000 0.0000 'International Tables Vol C Tables 4.2.6.8 and 6.1.1.4'
N N 0.0061 0.0033 'International Tables Vol C Tables 4.2.6.8 and 6.1.1.4'
S S 0.1246 0.1234 'International Tables Vol C Tables 4.2.6.8 and 6.1.1.4'
Fe Fe 0.3463 0.8444 'International Tables Vol C Tables 4.2.6.8 and 6.1.1.4'

loop_
_geom_angle_atom_site_label_1
_geom_angle_atom_site_label_2
_geom_angle_atom_site_label_3
_geom_angle
C1 Fe1 C2 86.97(9)
C1 Fe1 C3 89.13(9)
C2 Fe1 C3 92.47(8)
C1 Fe1 N1 93.87(8)
C2 Fe1 N1 176.12(8)
C3 Fe1 N1 91.33(8)
C1 Fe1 N2 167.83(8)
C2 Fe1 N2 85.87(8)
C3 Fe1 N2 101.00(8)
N1 Fe1 N2 92.63(7)
C1 Fe1 S2 87.95(6)
C2 Fe1 S2 89.82(6)
C3 Fe1 S2 176.19(6)
N1 Fe1 S2 86.43(5)
N2 Fe1 S2 82.20(5)
C13 N1 C4 116.72(17)
C13 N1 Fe1 116.21(14)
C4 N1 Fe1 125.66(13)
C24 N2 C25 115.76(17)
C24 N2 Fe1 115.59(13)
C25 N2 Fe1 128.53(13)
C1 N3 C34 172.7(2)
C2 N4 C42 177.5(2)
C3 N5 C50 171.4(2)
C19 S2 C18 103.02(10)
C19 S2 Fe1 98.65(7)
C18 S2 Fe1 97.46(7)
N3 C1 Fe1 170.15(19)
N4 C2 Fe1 177.18(18)
N5 C3 Fe1 172.04(18)
C9 C4 C5 117.96(19)
C9 C4 N1 121.11(19)
C5 C4 N1 120.92(19)
C6 C5 C4 120.1(2)
C6 C5 C10 118.3(2)
C4 C5 C10 121.5(2)
C7 C6 C5 122.3(2)
C7 C6 H6 118.9
C5 C6 H6 118.9
C6 C7 C8 117.5(2)
C6 C7 C11 121.9(2)
C8 C7 C11 120.6(2)
C7 C8 C9 122.4(2)
C7 C8 H8 118.8
C9 C8 H8 118.8
C8 C9 C4 119.7(2)
C8 C9 C12 116.9(2)
C4 C9 C12 123.1(2)
C5 C10 H10A 109.5
C5 C10 H10B 109.5
H10A C10 H10B 109.5
C5 C10 H10C 109.5
H10A C10 H10C 109.5
H10B C10 H10C 109.5
C7 C11 H11A 109.5
C7 C11 H11B 109.5
H11A C11 H11B 109.5
C7 C11 H11C 109.5
H11A C11 H11C 109.5
H11B C11 H11C 109.5
C9 C12 H12A 109.5
C9 C12 H12B 109.5
H12A C12 H12B 109.5
C9 C12 H12C 109.5
H12A C12 H12C 109.5
H12B C12 H12C 109.5
N1 C13 C18 121.01(18)
N1 C13 C14 123.88(19)
C18 C13 C14 115.06(18)
C15 C14 C13 121.4(2)
C15 C14 H14 119.3
C13 C14 H14 119.3
C14 C15 C16 121.5(2)
C14 C15 H15 119.3
C16 C15 H15 119.3
C17 C16 C15 118.7(2)
C17 C16 H16 120.7
C15 C16 H16 120.7
C16 C17 C18 120.0(2)
C16 C17 H17 120.0
C18 C17 H17 120.0
C17 C18 C13 123.27(19)
C17 C18 S2 119.98(17)
C13 C18 S2 116.74(15)
C20 C19 C24 123.7(2)
C20 C19 S2 120.75(17)
C24 C19 S2 115.52(15)
C21 C20 C19 119.6(2)
C21 C20 H20 120.2
C19 C20 H20 120.2
C22 C21 C20 118.3(2)
C22 C21 H21 120.9
C20 C21 H21 120.9
C21 C22 C23 122.4(2)
C21 C22 H22 118.8
C23 C22 H22 118.8
C22 C23 C24 120.7(2)
C22 C23 H23 119.6
C24 C23 H23 119.6
N2 C24 C19 119.54(18)
N2 C24 C23 125.4(2)
C19 C24 C23 115.03(19)
C26 C25 C30 118.6(2)
C26 C25 N2 120.0(2)
C30 C25 N2 121.35(19)
C27 C26 C25 119.8(2)
C27 C26 C31 119.6(2)
C25 C26 C31 120.6(2)
C26 C27 C28 122.3(2)
C26 C27 H27 118.8
C28 C27 H27 118.8
C29 C28 C27 117.5(2)
C29 C28 C32 121.6(2)
C27 C28 C32 120.9(2)
C28 C29 C30 122.1(2)
C28 C29 H29 118.9
C30 C29 H29 118.9
C29 C30 C25 119.6(2)
C29 C30 C33 119.5(2)
C25 C30 C33 120.83(19)
C26 C31 H31A 109.5
C26 C31 H31B 109.5
H31A C31 H31B 109.5
C26 C31 H31C 109.5
H31A C31 H31C 109.5
H31B C31 H31C 109.5
C28 C32 H32A 109.5
C28 C32 H32B 109.5
H32A C32 H32B 109.5
C28 C32 H32C 109.5
H32A C32 H32C 109.5
H32B C32 H32C 109.5
C30 C33 H33A 109.5
C30 C33 H33B 109.5
H33A C33 H33B 109.5
C30 C33 H33C 109.5
H33A C33 H33C 109.5
H33B C33 H33C 109.5
C35 C34 C39 123.8(2)
C35 C34 N3 117.9(2)
C39 C34 N3 118.3(2)
C36 C35 C34 116.9(2)
C36 C35 C40 122.2(2)
C34 C35 C40 120.9(2)
C37 C36 C35 120.6(3)
C37 C36 H36 119.7
C35 C36 H36 119.7
C38 C37 C36 120.9(2)
C38 C37 H37 119.5
C36 C37 H37 119.5
C37 C38 C39 121.3(3)
C37 C38 H38 119.4
C39 C38 H38 119.4
C38 C39 C34 116.5(2)
C38 C39 C41 121.4(2)
C34 C39 C41 122.2(2)
C35 C40 H40A 109.5
C35 C40 H40B 109.5
H40A C40 H40B 109.5
C35 C40 H40C 109.5
H40A C40 H40C 109.5
H40B C40 H40C 109.5
C39 C41 H41A 109.5
C39 C41 H41B 109.5
H41A C41 H41B 109.5
C39 C41 H41C 109.5
H41A C41 H41C 109.5
H41B C41 H41C 109.5
C43 C42 C47 123.34(19)
C43 C42 N4 118.0(2)
C47 C42 N4 118.59(18)
C44 C43 C42 117.0(2)
C44 C43 C48 121.9(2)
C42 C43 C48 121.0(2)
C45 C44 C43 121.2(2)
C45 C44 H44 119.4
C43 C44 H44 119.4
C44 C45 C46 120.4(2)
C44 C45 H45 119.8
C46 C45 H45 119.8
C45 C46 C47 120.8(2)
C45 C46 H46 119.6
C47 C46 H46 119.6
C46 C47 C42 117.2(2)
C46 C47 C49 121.2(2)
C42 C47 C49 121.45(19)
C43 C48 H48A 109.5
C43 C48 H48B 109.5
H48A C48 H48B 109.5
C43 C48 H48C 109.5
H48A C48 H48C 109.5
H48B C48 H48C 109.5
C47 C49 H49A 109.5
C47 C49 H49B 109.5
H49A C49 H49B 109.5
C47 C49 H49C 109.5
H49A C49 H49C 109.5
H49B C49 H49C 109.5
C55 C50 N5 118.5(2)
C55 C50 C51 123.1(2)
N5 C50 C51 118.4(2)
C52 C51 C50 117.3(2)
C52 C51 C56 121.3(2)
C50 C51 C56 121.5(2)
C51 C52 C53 121.1(3)
C51 C52 H52 119.4
C53 C52 H52 119.4
C54 C53 C52 120.3(2)
C54 C53 H53 119.9
C52 C53 H53 119.9
C53 C54 C55 121.2(3)
C53 C54 H54 119.4
C55 C54 H54 119.4
C54 C55 C50 117.0(2)
C54 C55 C57 121.1(2)
C50 C55 C57 121.9(2)
C51 C56 H56A 109.5
C51 C56 H56B 109.5
H56A C56 H56B 109.5
C51 C56 H56C 109.5
H56A C56 H56C 109.5
H56B C56 H56C 109.5
C55 C57 H57A 109.5
C55 C57 H57B 109.5
H57A C57 H57B 109.5
C55 C57 H57C 109.5
H57A C57 H57C 109.5
H57B C57 H57C 109.5

loop_
_geom_bond_atom_site_label_1
_geom_bond_atom_site_label_2
_geom_bond_distance
Fe1 C1 1.828(2)
Fe1 C2 1.846(2)
Fe1 C3 1.855(2)
Fe1 N1 2.0330(17)
Fe1 N2 2.1127(17)
Fe1 S2 2.2618(6)
N1 C13 1.367(3)
N1 C4 1.428(3)
N2 C24 1.358(3)
N2 C25 1.419(3)
N3 C1 1.172(3)
N3 C34 1.400(3)
N4 C2 1.163(3)
N4 C42 1.401(3)
N5 C3 1.160(3)
N5 C50 1.399(3)
S2 C19 1.763(2)
S2 C18 1.781(2)
C4 C9 1.410(3)
C4 C5 1.412(3)
C5 C6 1.396(3)
C5 C10 1.506(3)
C6 C7 1.382(3)
C6 H6 0.9500
C7 C8 1.386(3)
C7 C11 1.508(3)
C8 C9 1.401(3)
C8 H8 0.9500
C9 C12 1.492(3)
C10 H10A 0.9800
C10 H10B 0.9800
C10 H10C 0.9800
C11 H11A 0.9800
C11 H11B 0.9800
C11 H11C 0.9800
C12 H12A 0.9800
C12 H12B 0.9800
C12 H12C 0.9800
C13 C18 1.405(3)
C13 C14 1.425(3)
C14 C15 1.381(3)
C14 H14 0.9500
C15 C16 1.392(3)
C15 H15 0.9500
C16 C17 1.380(3)
C16 H16 0.9500
C17 C18 1.389(3)
C17 H17 0.9500
C19 C20 1.393(3)
C19 C24 1.412(3)
C20 C21 1.387(3)
C20 H20 0.9500
C21 C22 1.388(4)
C21 H21 0.9500
C22 C23 1.392(3)
C22 H22 0.9500
C23 C24 1.421(3)
C23 H23 0.9500
C25 C26 1.407(3)
C25 C30 1.407(3)
C26 C27 1.386(3)
C26 C31 1.509(3)
C27 C28 1.392(4)
C27 H27 0.9500
C28 C29 1.383(3)
C28 C32 1.509(3)
C29 C30 1.400(3)
C29 H29 0.9500
C30 C33 1.505(3)
C31 H31A 0.9800
C31 H31B 0.9800
C31 H31C 0.9800
C32 H32A 0.9800
C32 H32B 0.9800
C32 H32C 0.9800
C33 H33A 0.9800
C33 H33B 0.9800
C33 H33C 0.9800
C34 C35 1.394(3)
C34 C39 1.401(3)
C35 C36 1.389(3)
C35 C40 1.506(4)
C36 C37 1.388(4)
C36 H36 0.9500
C37 C38 1.367(4)
C37 H37 0.9500
C38 C39 1.392(3)
C38 H38 0.9500
C39 C41 1.496(4)
C40 H40A 0.9800
C40 H40B 0.9800
C40 H40C 0.9800
C41 H41A 0.9800
C41 H41B 0.9800
C41 H41C 0.9800
C42 C43 1.397(3)
C42 C47 1.400(3)
C43 C44 1.392(3)
C43 C48 1.506(3)
C44 C45 1.384(4)
C44 H44 0.9500
C45 C46 1.386(4)
C45 H45 0.9500
C46 C47 1.394(3)
C46 H46 0.9500
C47 C49 1.494(3)
C48 H48A 0.9800
C48 H48B 0.9800
C48 H48C 0.9800
C49 H49A 0.9800
C49 H49B 0.9800
C49 H49C 0.9800
C50 C55 1.396(3)
C50 C51 1.400(3)
C51 C52 1.381(3)
C51 C56 1.503(3)
C52 C53 1.382(4)
C52 H52 0.9500
C53 C54 1.381(4)
C53 H53 0.9500
C54 C55 1.387(3)
C54 H54 0.9500
C55 C57 1.497(4)
C56 H56A 0.9800
C56 H56B 0.9800
C56 H56C 0.9800
C57 H57A 0.9800
C57 H57B 0.9800
C57 H57C 0.9800
